data_4073670
loop_
_publ_author_name
'Waheed, Abdul'
'Jones, Richard A.'
'Agapiou, Kyriacos'
'Yang, Xiaoping'
'Moore, Jennifer A.'
'Ekerdt, John G.'

_publ_section_title
;
 Synthesis and Structures of Dinuclear 3,5-Bis(trifluoromethyl)pyrazolate
 Complexes of Ruthenium
;
_journal_issue 27
_journal_name_full Organometallics
_journal_page_first 6778
_journal_page_last 6783
_journal_paper_doi 10.1021/om700521y
_journal_volume 26
_journal_year 2007
_chemical_formula_sum 'C35 H33 Cl F18 Li2 N6 O Ru2'
_chemical_formula_weight 1147.14
_chemical_name_systematic ?
_space_group_IT_number 15
_symmetry_cell_setting monoclinic
_symmetry_space_group_name_Hall '-C 2yc'
_symmetry_space_group_name_H-M 'C 1 2/c 1'
_atom_sites_solution_hydrogens geom
_atom_sites_solution_primary direct
_atom_sites_solution_secondary difmap
_audit_creation_method SHELXL-97
_cell_angle_alpha 90.00
_cell_angle_beta 104.44(2)
_cell_angle_gamma 90.00
_cell_formula_units_Z 4
_cell_length_a 20.364(3)
_cell_length_b 12.918(1)
_cell_length_c 16.369(2)
_cell_measurement_reflns_used CCD
_cell_measurement_temperature 153(2)
_cell_measurement_theta_max 27.5
_cell_measurement_theta_min 2.9
_cell_volume 4170.0(9)
_computing_cell_refinement 'Collect software, Nonius B.V. 1998'
_computing_data_collection 'Collect software, Nonius B.V. 1998'
_computing_data_reduction
;
DENZO and Scalepack (Otwinoski and Minor, 1997)
;
_computing_molecular_graphics 'XL SHELXTL/PC, Siemens Analytical'
_computing_structure_refinement 'XL SHELXTL/PC, Siemens Analytical'
_computing_structure_solution
;

SIR97 - Altomare A., Burla M.C., Camalli M., Cascarano G.L., Giacovazzo C., 
Guagliardi A., Moliterni A.G.G., Polidori G.,Spagna R.
;
_diffrn_ambient_temperature 153(2)
_diffrn_measured_fraction_theta_full 0.986
_diffrn_measured_fraction_theta_max 0.986
_diffrn_measurement_device_type CCD
_diffrn_measurement_method \w-scans
_diffrn_radiation_monochromator graphite
_diffrn_radiation_source 'fine-focus sealed tube'
_diffrn_radiation_type MoK\a
_diffrn_radiation_wavelength 0.71073
_diffrn_reflns_av_R_equivalents 0.0671
_diffrn_reflns_av_sigmaI/netI 0.1236
_diffrn_reflns_limit_h_max 26
_diffrn_reflns_limit_h_min -25
_diffrn_reflns_limit_k_max 16
_diffrn_reflns_limit_k_min -15
_diffrn_reflns_limit_l_max 21
_diffrn_reflns_limit_l_min -21
_diffrn_reflns_number 8333
_diffrn_reflns_theta_full 27.51
_diffrn_reflns_theta_max 27.51
_diffrn_reflns_theta_min 2.97
_exptl_absorpt_coefficient_mu 0.908
_exptl_absorpt_correction_T_max 0.8393
_exptl_absorpt_correction_T_min 0.8002
_exptl_absorpt_correction_type gaussian
_exptl_absorpt_process_details
;
Absorption correction given as Gaussian
;
_exptl_crystal_colour Green
_exptl_crystal_density_diffrn 1.827
_exptl_crystal_density_method 'not measured'
_exptl_crystal_description Block
_exptl_crystal_F_000 2264
_exptl_crystal_size_max 0.20
_exptl_crystal_size_mid 0.19
_exptl_crystal_size_min 0.15
_refine_diff_density_max 0.803
_refine_diff_density_min -0.582
_refine_diff_density_rms 0.137
_refine_ls_abs_structure_details 'Flack H D (1983), Acta Cryst. A39, 876-881'
_refine_ls_abs_structure_Flack 0.13(6)
_refine_ls_extinction_coef 0.0069(3)
_refine_ls_extinction_expression Fc^*^=kFc[1+0.001xFc^2^\l^3^/sin(2\q)]^-1/4^
_refine_ls_extinction_method SHELXL
_refine_ls_goodness_of_fit_ref 0.981
_refine_ls_hydrogen_treatment constr
_refine_ls_matrix_type full
_refine_ls_number_parameters 300
_refine_ls_number_reflns 4732
_refine_ls_number_restraints 204
_refine_ls_restrained_S_all 0.998
_refine_ls_R_factor_all 0.1251
_refine_ls_R_factor_gt 0.0541
_refine_ls_shift/su_max 0.000
_refine_ls_shift/su_mean 0.000
_refine_ls_structure_factor_coef Fsqd
_refine_ls_weighting_details 'calc w=1/[\s^2^(Fo^2^)+(0.0610P)^2^+11.5000P] where P=(Fo^2^+2Fc^2^)/3'
_refine_ls_weighting_scheme calc
_refine_ls_wR_factor_gt 0.1059
_refine_ls_wR_factor_ref 0.1388
_reflns_number_gt 2823
_reflns_number_total 4732
_reflns_threshold_expression >2sigma(I)
_cod_data_source_file om700521y_si.cif
_cod_data_source_block complex-1
_cod_depositor_comments
;
The following automatic conversions were performed:

'_exptl_absorpt_correction_type' value 'Gaussian' changed to
'gaussian' according to
/home/saulius/struct/CIF-dictionaries/cif_core.dic dictionary named
'cif_core.dic' version 2.4.1 from 2010-06-29.

Automatic conversion script
Id: cif_fix_values 1715 2011-07-08 13:25:40Z adriana 
;
_cod_original_cell_volume 4170.4(9)
_cod_original_sg_symbol_H-M C2/c
_cod_database_code 4073670

loop_
_symmetry_equiv_pos_as_xyz
'x, y, z'
'-x, y, -z+1/2'
'x+1/2, y+1/2, z'
'-x+1/2, y+1/2, -z+1/2'
'-x, -y, -z'
'x, -y, z-1/2'
'-x+1/2, -y+1/2, -z'
'x+1/2, -y+1/2, z-1/2'

loop_
_atom_site_label
_atom_site_type_symbol
_atom_site_fract_x
_atom_site_fract_y
_atom_site_fract_z
_atom_site_U_iso_or_equiv
_atom_site_adp_type
_atom_site_occupancy
_atom_site_symmetry_multiplicity
_atom_site_calc_flag
_atom_site_refinement_flags
Ru1 Ru 0.56229(2) 0.71520(3) 0.80995(3) 0.02363(16) Uani 1 1 d U
Li1 Li 0.4387(5) 0.9164(8) 0.7832(6) 0.035(2) Uani 1 1 d U
O1 O 0.5000 0.8282(4) 0.7500 0.0236(12) Uani 1 2 d SU
N1 N 0.6093(2) 0.7146(3) 0.7064(3) 0.0239(10) Uani 1 1 d U
N2 N 0.6181(2) 0.8095(3) 0.6740(3) 0.0255(11) Uani 1 1 d U
N3 N 0.4684(2) 1.0579(4) 0.7573(3) 0.0351(12) Uani 1 1 d U
Cl1 Cl 0.5000 0.56574(15) 0.7500 0.0303(5) Uani 1 2 d SU
F1 F 0.7369(2) 0.8776(4) 0.5616(4) 0.0992(18) Uani 1 1 d U
F2 F 0.6636(3) 0.9727(3) 0.5990(3) 0.0870(16) Uani 1 1 d U
F3 F 0.6359(3) 0.8820(4) 0.4930(3) 0.0901(16) Uani 1 1 d U
F4 F 0.70460(17) 0.4904(3) 0.6749(2) 0.0458(9) Uani 1 1 d U
F5 F 0.59628(17) 0.4794(3) 0.6450(2) 0.0403(9) Uani 1 1 d U
F6 F 0.65156(16) 0.5066(2) 0.7730(2) 0.0393(9) Uani 1 1 d U
F7 F 0.3570(2) 1.2685(4) 0.7379(4) 0.0927(17) Uani 1 1 d U
F8 F 0.3860(2) 1.2004(4) 0.8575(3) 0.0890(16) Uani 1 1 d U
F9 F 0.3375(2) 1.1107(3) 0.7518(3) 0.0755(14) Uani 1 1 d U
C1 C 0.6761(4) 0.8797(5) 0.5721(5) 0.0459(17) Uani 1 1 d U
C2 C 0.6596(3) 0.7938(4) 0.6225(4) 0.0293(13) Uani 1 1 d U
C3 C 0.6785(3) 0.6925(5) 0.6206(4) 0.0339(15) Uani 1 1 d U
H3A H 0.7066 0.6630 0.5901 0.041 Uiso 1 1 calc R
C4 C 0.6458(3) 0.6447(4) 0.6747(4) 0.0292(13) Uani 1 1 d U
C5 C 0.6487(3) 0.5315(5) 0.6923(4) 0.0307(14) Uani 1 1 d U
C6 C 0.5323(3) 0.8971(4) 0.9434(4) 0.0334(14) Uani 1 1 d U
H6A H 0.5517 0.9244 0.9987 0.050 Uiso 1 1 calc R
H6B H 0.4863 0.8768 0.9391 0.050 Uiso 1 1 calc R
H6C H 0.5333 0.9492 0.9019 0.050 Uiso 1 1 calc R
C7 C 0.5041(3) 0.6614(5) 0.9827(4) 0.0338(14) Uani 1 1 d U
H7A H 0.5202 0.6577 1.0430 0.051 Uiso 1 1 calc R
H7B H 0.4905 0.5937 0.9606 0.051 Uiso 1 1 calc R
H7C H 0.4659 0.7075 0.9683 0.051 Uiso 1 1 calc R
C8 C 0.6212(3) 0.5247(4) 0.9472(4) 0.0364(15) Uani 1 1 d U
H8A H 0.6378 0.5122 1.0066 0.055 Uiso 1 1 calc R
H8B H 0.6524 0.4964 0.9177 0.055 Uiso 1 1 calc R
H8C H 0.5777 0.4923 0.9273 0.055 Uiso 1 1 calc R
C9 C 0.7286(3) 0.6798(5) 0.8880(4) 0.0342(15) Uani 1 1 d U
H9A H 0.7640 0.7094 0.9318 0.051 Uiso 1 1 calc R
H9B H 0.7312 0.7070 0.8344 0.051 Uiso 1 1 calc R
H9C H 0.7339 0.6059 0.8880 0.051 Uiso 1 1 calc R
C10 C 0.6692(3) 0.9050(5) 0.8807(4) 0.0367(15) Uani 1 1 d U
H10A H 0.7047 0.9222 0.9295 0.055 Uiso 1 1 calc R
H10B H 0.6377 0.9615 0.8675 0.055 Uiso 1 1 calc R
H10C H 0.6884 0.8921 0.8337 0.055 Uiso 1 1 calc R
C11 C 0.5724(3) 0.8051(4) 0.9285(3) 0.0269(13) Uani 1 1 d U
C12 C 0.5591(3) 0.7008(4) 0.9460(3) 0.0264(13) Uani 1 1 d U
C13 C 0.6144(3) 0.6396(4) 0.9315(3) 0.0267(13) Uani 1 1 d U
C14 C 0.6603(3) 0.7065(4) 0.9037(3) 0.0277(13) Uani 1 1 d U
C15 C 0.6328(3) 0.8096(4) 0.8986(3) 0.0267(13) Uani 1 1 d U
C16 C 0.3833(3) 1.1833(5) 0.7760(5) 0.0432(17) Uani 1 1 d U
C17 C 0.4495(3) 1.1570(5) 0.7599(4) 0.0360(15) Uani 1 1 d U
C18 C 0.5000 1.2232(7) 0.7500 0.043(2) Uani 1 2 d SU
H18A H 0.5000 1.2952 0.7500 0.065 Uiso 1 2 calc SR

loop_
_atom_site_aniso_label
_atom_site_aniso_U_11
_atom_site_aniso_U_22
_atom_site_aniso_U_33
_atom_site_aniso_U_23
_atom_site_aniso_U_13
_atom_site_aniso_U_12
Ru1 0.0233(3) 0.0210(2) 0.0265(3) -0.0001(2) 0.00605(18) 0.0004(2)
Li1 0.043(5) 0.030(5) 0.035(5) -0.003(4) 0.013(4) -0.003(4)
O1 0.018(3) 0.023(3) 0.025(3) 0.000 -0.004(2) 0.000
N1 0.022(2) 0.024(2) 0.025(2) 0.001(2) 0.0037(19) 0.000(2)
N2 0.026(2) 0.021(2) 0.030(3) 0.003(2) 0.007(2) -0.0019(19)
N3 0.033(3) 0.024(3) 0.046(3) 0.001(2) 0.007(2) -0.001(2)
Cl1 0.0297(10) 0.0224(10) 0.0380(12) 0.000 0.0070(9) 0.000
F1 0.066(3) 0.095(4) 0.154(5) 0.055(4) 0.062(3) 0.004(3)
F2 0.129(4) 0.043(3) 0.110(4) 0.013(3) 0.069(3) -0.007(3)
F3 0.108(4) 0.088(3) 0.071(3) 0.037(3) 0.016(3) -0.021(3)
F4 0.046(2) 0.036(2) 0.063(2) 0.0032(18) 0.0281(18) 0.0138(17)
F5 0.045(2) 0.0328(19) 0.041(2) -0.0056(17) 0.0070(17) -0.0032(17)
F6 0.048(2) 0.0303(18) 0.038(2) 0.0016(16) 0.0088(16) 0.0065(16)
F7 0.068(3) 0.073(3) 0.147(5) 0.034(3) 0.046(3) 0.037(3)
F8 0.058(3) 0.132(4) 0.081(3) -0.034(3) 0.025(2) 0.004(3)
F9 0.045(2) 0.062(3) 0.123(4) -0.036(3) 0.028(2) -0.006(2)
C1 0.051(4) 0.039(4) 0.052(4) 0.003(3) 0.022(3) -0.001(3)
C2 0.028(3) 0.031(3) 0.032(3) 0.003(3) 0.012(2) -0.005(3)
C3 0.029(3) 0.037(4) 0.036(3) -0.001(3) 0.011(3) 0.004(3)
C4 0.027(3) 0.027(3) 0.033(3) -0.002(3) 0.008(3) 0.002(3)
C5 0.034(3) 0.033(3) 0.027(3) 0.000(3) 0.010(3) 0.005(3)
C6 0.034(3) 0.034(3) 0.032(3) -0.009(3) 0.007(3) 0.002(3)
C7 0.032(3) 0.041(3) 0.028(3) 0.006(3) 0.007(3) 0.001(3)
C8 0.041(3) 0.035(3) 0.034(3) 0.006(3) 0.011(3) 0.010(3)
C9 0.025(3) 0.048(4) 0.030(3) -0.007(3) 0.008(2) 0.003(3)
C10 0.041(3) 0.031(3) 0.039(4) -0.006(3) 0.011(3) -0.009(3)
C11 0.026(3) 0.024(3) 0.027(3) -0.004(2) 0.001(2) 0.002(2)
C12 0.022(3) 0.031(3) 0.024(3) -0.003(2) 0.002(2) -0.001(2)
C13 0.029(3) 0.028(3) 0.020(3) -0.001(2) 0.000(2) 0.003(3)
C14 0.030(3) 0.029(3) 0.027(3) 0.001(3) 0.013(2) 0.002(3)
C15 0.026(3) 0.031(3) 0.021(3) -0.003(2) 0.003(2) -0.003(2)
C16 0.035(4) 0.030(3) 0.062(4) -0.005(3) 0.008(3) 0.003(3)
C17 0.029(3) 0.027(3) 0.050(4) -0.003(3) 0.004(3) 0.000(3)
C18 0.041(5) 0.026(4) 0.060(5) 0.000 0.008(4) 0.000

loop_
_atom_type_symbol
_atom_type_description
_atom_type_scat_dispersion_real
_atom_type_scat_dispersion_imag
_atom_type_scat_source
C C 0.0033 0.0016 'International Tables Vol C Tables 4.2.6.8 and 6.1.1.4'
H H 0.0000 0.0000 'International Tables Vol C Tables 4.2.6.8 and 6.1.1.4'
Cl Cl 0.1484 0.1585 'International Tables Vol C Tables 4.2.6.8 and 6.1.1.4'
F F 0.0171 0.0103 'International Tables Vol C Tables 4.2.6.8 and 6.1.1.4'
N N 0.0061 0.0033 'International Tables Vol C Tables 4.2.6.8 and 6.1.1.4'
O O 0.0106 0.0060 'International Tables Vol C Tables 4.2.6.8 and 6.1.1.4'
Ru Ru -1.2594 0.8363 'International Tables Vol C Tables 4.2.6.8 and 6.1.1.4'
Li Li -0.0003 0.0001 'International Tables Vol C Tables 4.2.6.8 and 6.1.1.4'

loop_
_geom_angle_atom_site_label_1
_geom_angle_atom_site_label_2
_geom_angle_atom_site_label_3
_geom_angle
_geom_angle_site_symmetry_1
_geom_angle_site_symmetry_3
O1 Ru1 N1 88.21(12) . .
O1 Ru1 C15 98.69(18) . .
N1 Ru1 C15 100.5(2) . .
O1 Ru1 C14 136.66(18) . .
N1 Ru1 C14 92.59(18) . .
C15 Ru1 C14 38.6(2) . .
O1 Ru1 C11 87.51(15) . .
N1 Ru1 C11 136.77(19) . .
C15 Ru1 C11 38.2(2) . .
C14 Ru1 C11 63.1(2) . .
O1 Ru1 C13 148.21(15) . .
N1 Ru1 C13 119.76(19) . .
C15 Ru1 C13 63.7(2) . .
C14 Ru1 C13 37.6(2) . .
C11 Ru1 C13 62.1(2) . .
O1 Ru1 C12 111.76(14) . .
N1 Ru1 C12 155.50(18) . .
C15 Ru1 C12 63.7(2) . .
C14 Ru1 C12 63.2(2) . .
C11 Ru1 C12 36.90(19) . .
C13 Ru1 C12 37.5(2) . .
O1 Ru1 Cl1 100.38(10) . .
N1 Ru1 Cl1 88.17(12) . .
C15 Ru1 Cl1 159.29(15) . .
C14 Ru1 Cl1 122.96(16) . .
C11 Ru1 Cl1 134.86(15) . .
C13 Ru1 Cl1 95.65(15) . .
C12 Ru1 Cl1 101.35(14) . .
O1 Ru1 Ru1 46.27(10) . 2_656
N1 Ru1 Ru1 87.18(11) . 2_656
C15 Ru1 Ru1 144.25(15) . 2_656
C14 Ru1 Ru1 177.07(15) . 2_656
C11 Ru1 Ru1 118.85(14) . 2_656
C13 Ru1 Ru1 140.57(15) . 2_656
C12 Ru1 Ru1 116.75(13) . 2_656
Cl1 Ru1 Ru1 54.11(3) . 2_656
O1 Ru1 Li1 37.5(2) . 2_656
N1 Ru1 Li1 63.3(2) . 2_656
C15 Ru1 Li1 76.8(2) . 2_656
C14 Ru1 Li1 106.7(2) . 2_656
C11 Ru1 Li1 88.8(2) . 2_656
C13 Ru1 Li1 140.4(2) . 2_656
C12 Ru1 Li1 125.0(2) . 2_656
Cl1 Ru1 Li1 123.74(19) . 2_656
Ru1 Ru1 Li1 75.77(19) 2_656 2_656
O1 Li1 N3 103.6(5) . .
O1 Li1 N2 99.5(5) . 2_656
N3 Li1 N2 156.9(6) . 2_656
O1 Li1 Li1 37.6(3) . 2_656
N3 Li1 Li1 66.2(3) . 2_656
N2 Li1 Li1 136.9(3) 2_656 2_656
O1 Li1 Ru1 41.2(2) . 2_656
N3 Li1 Ru1 130.2(5) . 2_656
N2 Li1 Ru1 69.9(3) 2_656 2_656
Li1 Li1 Ru1 73.4(2) 2_656 2_656
Li1 O1 Li1 104.9(7) 2_656 .
Li1 O1 Ru1 133.1(3) 2_656 2_656
Li1 O1 Ru1 101.4(3) . 2_656
Li1 O1 Ru1 101.4(3) 2_656 .
Li1 O1 Ru1 133.1(3) . .
Ru1 O1 Ru1 87.46(19) 2_656 .
C4 N1 N2 108.2(4) . .
C4 N1 Ru1 134.6(4) . .
N2 N1 Ru1 115.5(3) . .
C2 N2 N1 105.7(4) . .
C2 N2 Li1 144.6(5) . 2_656
N1 N2 Li1 109.6(4) . 2_656
C17 N3 N3 107.2(3) . 2_656
C17 N3 Li1 139.6(5) . .
N3 N3 Li1 112.6(3) 2_656 .
Ru1 Cl1 Ru1 71.77(6) . 2_656
F1 C1 F2 109.4(6) . .
F1 C1 F3 104.2(6) . .
F2 C1 F3 100.2(6) . .
F1 C1 C2 114.8(6) . .
F2 C1 C2 114.1(6) . .
F3 C1 C2 112.8(6) . .
N2 C2 C3 112.4(5) . .
N2 C2 C1 120.3(5) . .
C3 C2 C1 127.2(6) . .
C2 C3 C4 103.3(5) . .
C2 C3 H3A 128.3 . .
C4 C3 H3A 128.3 . .
N1 C4 C3 110.3(5) . .
N1 C4 C5 125.5(5) . .
C3 C4 C5 124.2(5) . .
F5 C5 F6 106.3(5) . .
F5 C5 F4 105.9(5) . .
F6 C5 F4 106.3(4) . .
F5 C5 C4 113.3(5) . .
F6 C5 C4 114.5(5) . .
F4 C5 C4 109.9(5) . .
C11 C6 H6A 109.5 . .
C11 C6 H6B 109.5 . .
H6A C6 H6B 109.5 . .
C11 C6 H6C 109.5 . .
H6A C6 H6C 109.5 . .
H6B C6 H6C 109.5 . .
C12 C7 H7A 109.5 . .
C12 C7 H7B 109.5 . .
H7A C7 H7B 109.5 . .
C12 C7 H7C 109.5 . .
H7A C7 H7C 109.5 . .
H7B C7 H7C 109.5 . .
C13 C8 H8A 109.5 . .
C13 C8 H8B 109.5 . .
H8A C8 H8B 109.5 . .
C13 C8 H8C 109.5 . .
H8A C8 H8C 109.5 . .
H8B C8 H8C 109.5 . .
C14 C9 H9A 109.5 . .
C14 C9 H9B 109.5 . .
H9A C9 H9B 109.5 . .
C14 C9 H9C 109.5 . .
H9A C9 H9C 109.5 . .
H9B C9 H9C 109.5 . .
C15 C10 H10A 109.5 . .
C15 C10 H10B 109.5 . .
H10A C10 H10B 109.5 . .
C15 C10 H10C 109.5 . .
H10A C10 H10C 109.5 . .
H10B C10 H10C 109.5 . .
C12 C11 C15 109.2(5) . .
C12 C11 C6 125.7(5) . .
C15 C11 C6 124.9(5) . .
C12 C11 Ru1 72.5(3) . .
C15 C11 Ru1 68.0(3) . .
C6 C11 Ru1 128.4(4) . .
C11 C12 C13 107.0(5) . .
C11 C12 C7 127.4(5) . .
C13 C12 C7 125.2(5) . .
C11 C12 Ru1 70.6(3) . .
C13 C12 Ru1 70.5(3) . .
C7 C12 Ru1 129.7(4) . .
C14 C13 C12 108.7(5) . .
C14 C13 C8 127.6(5) . .
C12 C13 C8 123.7(5) . .
C14 C13 Ru1 69.8(3) . .
C12 C13 Ru1 71.9(3) . .
C8 C13 Ru1 125.9(4) . .
C13 C14 C15 107.6(5) . .
C13 C14 C9 128.1(5) . .
C15 C14 C9 124.2(5) . .
C13 C14 Ru1 72.6(3) . .
C15 C14 Ru1 68.9(3) . .
C9 C14 Ru1 127.3(4) . .
C11 C15 C14 107.3(5) . .
C11 C15 C10 127.3(5) . .
C14 C15 C10 124.5(5) . .
C11 C15 Ru1 73.8(3) . .
C14 C15 Ru1 72.4(3) . .
C10 C15 Ru1 127.7(4) . .
F7 C16 F9 106.4(6) . .
F7 C16 F8 104.2(6) . .
F9 C16 F8 105.6(6) . .
F7 C16 C17 112.9(6) . .
F9 C16 C17 113.2(5) . .
F8 C16 C17 113.7(6) . .
N3 C17 C18 111.2(6) . .
N3 C17 C16 120.4(6) . .
C18 C17 C16 128.3(6) . .
C17 C18 C17 103.2(8) . 2_656
C17 C18 H18A 128.4 . .
C17 C18 H18A 128.4 2_656 .

loop_
_geom_bond_atom_site_label_1
_geom_bond_atom_site_label_2
_geom_bond_distance
_geom_bond_site_symmetry_2
Ru1 O1 2.021(4) .
Ru1 N1 2.145(4) .
Ru1 C15 2.149(5) .
Ru1 C14 2.196(5) .
Ru1 C11 2.226(5) .
Ru1 C13 2.232(5) .
Ru1 C12 2.251(6) .
Ru1 Cl1 2.3833(16) .
Ru1 Ru1 2.7940(8) 2_656
Ru1 Li1 3.011(10) 2_656
Li1 O1 1.868(11) .
Li1 N3 2.004(11) .
Li1 N2 2.034(11) 2_656
Li1 Li1 2.96(2) 2_656
Li1 Ru1 3.011(10) 2_656
O1 Li1 1.868(11) 2_656
O1 Ru1 2.021(4) 2_656
N1 C4 1.352(7) .
N1 N2 1.365(6) .
N2 C2 1.349(7) .
N2 Li1 2.034(11) 2_656
N3 C17 1.341(7) .
N3 N3 1.368(9) 2_656
Cl1 Ru1 2.3833(16) 2_656
F1 C1 1.293(8) .
F2 C1 1.326(8) .
F3 C1 1.349(8) .
F4 C5 1.350(6) .
F5 C5 1.334(6) .
F6 C5 1.347(7) .
F7 C16 1.311(8) .
F8 C16 1.341(8) .
F9 C16 1.312(7) .
C1 C2 1.471(9) .
C2 C3 1.366(8) .
C3 C4 1.379(8) .
C3 H3A 0.9300 .
C4 C5 1.488(8) .
C6 C11 1.495(8) .
C6 H6A 0.9600 .
C6 H6B 0.9600 .
C6 H6C 0.9600 .
C7 C12 1.488(8) .
C7 H7A 0.9600 .
C7 H7B 0.9600 .
C7 H7C 0.9600 .
C8 C13 1.507(8) .
C8 H8A 0.9600 .
C8 H8B 0.9600 .
C8 H8C 0.9600 .
C9 C14 1.516(8) .
C9 H9A 0.9600 .
C9 H9B 0.9600 .
C9 H9C 0.9600 .
C10 C15 1.504(8) .
C10 H10A 0.9600 .
C10 H10B 0.9600 .
C10 H10C 0.9600 .
C11 C12 1.417(8) .
C11 C15 1.434(8) .
C12 C13 1.442(8) .
C13 C14 1.429(8) .
C14 C15 1.438(8) .
C16 C17 1.477(9) .
C17 C18 1.377(8) .
C18 C17 1.377(8) 2_656
C18 H18A 0.9300 .

loop_
_geom_torsion_atom_site_label_1
_geom_torsion_atom_site_label_2
_geom_torsion_atom_site_label_3
_geom_torsion_atom_site_label_4
_geom_torsion
_geom_torsion_site_symmetry_1
_geom_torsion_site_symmetry_4
N3 Li1 O1 Li1 3.8(2) . 2_656
N2 Li1 O1 Li1 -175.4(6) 2_656 2_656
Ru1 Li1 O1 Li1 140.8(2) 2_656 2_656
N3 Li1 O1 Ru1 -137.0(4) . 2_656
N2 Li1 O1 Ru1 43.8(4) 2_656 2_656
Li1 Li1 O1 Ru1 -140.8(2) 2_656 2_656
N3 Li1 O1 Ru1 125.8(4) . .
N2 Li1 O1 Ru1 -53.4(6) 2_656 .
Li1 Li1 O1 Ru1 121.9(3) 2_656 .
Ru1 Li1 O1 Ru1 -97.3(4) 2_656 .
N1 Ru1 O1 Li1 -45.7(3) . 2_656
C15 Ru1 O1 Li1 54.6(4) . 2_656
C14 Ru1 O1 Li1 46.1(4) . 2_656
C11 Ru1 O1 Li1 91.2(4) . 2_656
C13 Ru1 O1 Li1 107.4(4) . 2_656
C12 Ru1 O1 Li1 119.7(4) . 2_656
Cl1 Ru1 O1 Li1 -133.6(3) . 2_656
Ru1 Ru1 O1 Li1 -133.6(3) 2_656 2_656
N1 Ru1 O1 Li1 -169.0(5) . .
C15 Ru1 O1 Li1 -68.6(5) . .
C14 Ru1 O1 Li1 -77.1(5) . .
C11 Ru1 O1 Li1 -32.0(5) . .
C13 Ru1 O1 Li1 -15.8(6) . .
C12 Ru1 O1 Li1 -3.5(5) . .
Cl1 Ru1 O1 Li1 103.2(5) . .
Ru1 Ru1 O1 Li1 103.2(5) 2_656 .
Li1 Ru1 O1 Li1 -123.2(6) 2_656 .
N1 Ru1 O1 Ru1 87.81(11) . 2_656
C15 Ru1 O1 Ru1 -171.89(16) . 2_656
C14 Ru1 O1 Ru1 179.7(2) . 2_656
C11 Ru1 O1 Ru1 -135.22(15) . 2_656
C13 Ru1 O1 Ru1 -119.0(3) . 2_656
C12 Ru1 O1 Ru1 -106.78(15) . 2_656
Cl1 Ru1 O1 Ru1 0.0 . 2_656
Li1 Ru1 O1 Ru1 133.6(3) 2_656 2_656
O1 Ru1 N1 C4 -157.3(5) . .
C15 Ru1 N1 C4 104.2(5) . .
C14 Ru1 N1 C4 66.1(5) . .
C11 Ru1 N1 C4 118.3(5) . .
C13 Ru1 N1 C4 38.6(5) . .
C12 Ru1 N1 C4 57.1(7) . .
Cl1 Ru1 N1 C4 -56.8(5) . .
Ru1 Ru1 N1 C4 -111.0(5) 2_656 .
Li1 Ru1 N1 C4 173.5(6) 2_656 .
O1 Ru1 N1 N2 39.4(3) . .
C15 Ru1 N1 N2 -59.1(4) . .
C14 Ru1 N1 N2 -97.2(3) . .
C11 Ru1 N1 N2 -45.0(4) . .
C13 Ru1 N1 N2 -124.7(3) . .
C12 Ru1 N1 N2 -106.3(5) . .
Cl1 Ru1 N1 N2 139.9(3) . .
Ru1 Ru1 N1 N2 85.7(3) 2_656 .
Li1 Ru1 N1 N2 10.2(3) 2_656 .
C4 N1 N2 C2 0.5(5) . .
Ru1 N1 N2 C2 168.1(3) . .
C4 N1 N2 Li1 178.0(4) . 2_656
Ru1 N1 N2 Li1 -14.4(5) . 2_656
O1 Li1 N3 C17 176.7(6) . .
N2 Li1 N3 C17 -5(2) 2_656 .
Li1 Li1 N3 C17 179.2(7) 2_656 .
Ru1 Li1 N3 C17 140.7(7) 2_656 .
O1 Li1 N3 N3 -14.4(8) . 2_656
N2 Li1 N3 N3 163.5(13) 2_656 2_656
Li1 Li1 N3 N3 -11.9(6) 2_656 2_656
Ru1 Li1 N3 N3 -50.4(8) 2_656 2_656
O1 Ru1 Cl1 Ru1 0.0 . 2_656
N1 Ru1 Cl1 Ru1 -87.84(11) . 2_656
C15 Ru1 Cl1 Ru1 156.8(4) . 2_656
C14 Ru1 Cl1 Ru1 -179.74(18) . 2_656
C11 Ru1 Cl1 Ru1 96.90(19) . 2_656
C13 Ru1 Cl1 Ru1 152.43(15) . 2_656
C12 Ru1 Cl1 Ru1 114.91(14) . 2_656
Li1 Ru1 Cl1 Ru1 -32.0(2) 2_656 2_656
N1 N2 C2 C3 -0.4(6) . .
Li1 N2 C2 C3 -176.3(7) 2_656 .
N1 N2 C2 C1 175.7(5) . .
Li1 N2 C2 C1 -0.1(11) 2_656 .
F1 C1 C2 N2 145.4(6) . .
F2 C1 C2 N2 17.9(9) . .
F3 C1 C2 N2 -95.5(7) . .
F1 C1 C2 C3 -39.1(10) . .
F2 C1 C2 C3 -166.5(6) . .
F3 C1 C2 C3 80.0(8) . .
N2 C2 C3 C4 0.1(7) . .
C1 C2 C3 C4 -175.7(6) . .
N2 N1 C4 C3 -0.5(6) . .
Ru1 N1 C4 C3 -164.7(4) . .
N2 N1 C4 C5 -178.3(5) . .
Ru1 N1 C4 C5 17.5(8) . .
C2 C3 C4 N1 0.3(6) . .
C2 C3 C4 C5 178.1(5) . .
N1 C4 C5 F5 81.8(7) . .
C3 C4 C5 F5 -95.7(7) . .
N1 C4 C5 F6 -40.4(8) . .
C3 C4 C5 F6 142.1(6) . .
N1 C4 C5 F4 -160.0(5) . .
C3 C4 C5 F4 22.5(8) . .
O1 Ru1 C11 C12 132.5(3) . .
N1 Ru1 C11 C12 -142.7(3) . .
C15 Ru1 C11 C12 -120.0(4) . .
C14 Ru1 C11 C12 -80.5(3) . .
C13 Ru1 C11 C12 -37.9(3) . .
Cl1 Ru1 C11 C12 30.3(4) . .
Ru1 Ru1 C11 C12 97.0(3) 2_656 .
Li1 Ru1 C11 C12 170.0(3) 2_656 .
O1 Ru1 C11 C15 -107.4(3) . .
N1 Ru1 C11 C15 -22.7(4) . .
C14 Ru1 C11 C15 39.5(3) . .
C13 Ru1 C11 C15 82.1(3) . .
C12 Ru1 C11 C15 120.0(4) . .
Cl1 Ru1 C11 C15 150.4(3) . .
Ru1 Ru1 C11 C15 -143.0(3) 2_656 .
Li1 Ru1 C11 C15 -70.0(4) 2_656 .
O1 Ru1 C11 C6 10.4(5) . .
N1 Ru1 C11 C6 95.2(5) . .
C15 Ru1 C11 C6 117.9(7) . .
C14 Ru1 C11 C6 157.4(6) . .
C13 Ru1 C11 C6 -160.0(6) . .
C12 Ru1 C11 C6 -122.1(7) . .
Cl1 Ru1 C11 C6 -91.8(5) . .
Ru1 Ru1 C11 C6 -25.1(6) 2_656 .
Li1 Ru1 C11 C6 47.9(5) 2_656 .
C15 C11 C12 C13 3.3(6) . .
C6 C11 C12 C13 -173.4(5) . .
Ru1 C11 C12 C13 61.5(4) . .
C15 C11 C12 C7 176.2(5) . .
C6 C11 C12 C7 -0.5(9) . .
Ru1 C11 C12 C7 -125.6(5) . .
C15 C11 C12 Ru1 -58.2(4) . .
C6 C11 C12 Ru1 125.1(5) . .
O1 Ru1 C12 C11 -52.4(3) . .
N1 Ru1 C12 C11 90.2(5) . .
C15 Ru1 C12 C11 36.7(3) . .
C14 Ru1 C12 C11 80.1(3) . .
C13 Ru1 C12 C11 117.0(4) . .
Cl1 Ru1 C12 C11 -158.6(3) . .
Ru1 Ru1 C12 C11 -103.2(3) 2_656 .
Li1 Ru1 C12 C11 -12.2(4) 2_656 .
O1 Ru1 C12 C13 -169.4(3) . .
N1 Ru1 C12 C13 -26.8(6) . .
C15 Ru1 C12 C13 -80.3(3) . .
C14 Ru1 C12 C13 -36.9(3) . .
C11 Ru1 C12 C13 -117.0(4) . .
Cl1 Ru1 C12 C13 84.4(3) . .
Ru1 Ru1 C12 C13 139.8(3) 2_656 .
Li1 Ru1 C12 C13 -129.2(4) 2_656 .
O1 Ru1 C12 C7 70.5(5) . .
N1 Ru1 C12 C7 -146.8(5) . .
C15 Ru1 C12 C7 159.6(6) . .
C14 Ru1 C12 C7 -157.0(6) . .
C11 Ru1 C12 C7 123.0(6) . .
C13 Ru1 C12 C7 -120.1(6) . .
Cl1 Ru1 C12 C7 -35.6(5) . .
Ru1 Ru1 C12 C7 19.7(6) 2_656 .
Li1 Ru1 C12 C7 110.7(5) 2_656 .
C11 C12 C13 C14 -1.1(6) . .
C7 C12 C13 C14 -174.2(5) . .
Ru1 C12 C13 C14 60.4(4) . .
C11 C12 C13 C8 176.9(5) . .
C7 C12 C13 C8 3.8(8) . .
Ru1 C12 C13 C8 -121.6(5) . .
C11 C12 C13 Ru1 -61.5(4) . .
C7 C12 C13 Ru1 125.4(5) . .
O1 Ru1 C13 C14 -99.7(4) . .
N1 Ru1 C13 C14 49.0(4) . .
C15 Ru1 C13 C14 -38.2(3) . .
C11 Ru1 C13 C14 -81.3(4) . .
C12 Ru1 C13 C14 -118.6(5) . .
Cl1 Ru1 C13 C14 140.1(3) . .
Ru1 Ru1 C13 C14 176.3(2) 2_656 .
Li1 Ru1 C13 C14 -34.1(5) 2_656 .
O1 Ru1 C13 C12 18.9(5) . .
N1 Ru1 C13 C12 167.6(3) . .
C15 Ru1 C13 C12 80.4(3) . .
C14 Ru1 C13 C12 118.6(5) . .
C11 Ru1 C13 C12 37.3(3) . .
Cl1 Ru1 C13 C12 -101.3(3) . .
Ru1 Ru1 C13 C12 -65.1(4) 2_656 .
Li1 Ru1 C13 C12 84.5(5) 2_656 .
O1 Ru1 C13 C8 137.9(4) . .
N1 Ru1 C13 C8 -73.5(5) . .
C15 Ru1 C13 C8 -160.6(6) . .
C14 Ru1 C13 C8 -122.4(6) . .
C11 Ru1 C13 C8 156.2(6) . .
C12 Ru1 C13 C8 119.0(6) . .
Cl1 Ru1 C13 C8 17.7(5) . .
Ru1 Ru1 C13 C8 53.8(6) 2_656 .
Li1 Ru1 C13 C8 -156.5(5) 2_656 .
C12 C13 C14 C15 -1.5(6) . .
C8 C13 C14 C15 -179.4(5) . .
Ru1 C13 C14 C15 60.3(4) . .
C12 C13 C14 C9 174.1(5) . .
C8 C13 C14 C9 -3.8(9) . .
Ru1 C13 C14 C9 -124.1(6) . .
C12 C13 C14 Ru1 -61.8(4) . .
C8 C13 C14 Ru1 120.3(6) . .
O1 Ru1 C14 C13 130.8(3) . .
N1 Ru1 C14 C13 -139.0(3) . .
C15 Ru1 C14 C13 117.4(5) . .
C11 Ru1 C14 C13 78.3(4) . .
C12 Ru1 C14 C13 36.8(3) . .
Cl1 Ru1 C14 C13 -49.5(4) . .
Ru1 Ru1 C14 C13 -54(3) 2_656 .
Li1 Ru1 C14 C13 158.1(3) 2_656 .
O1 Ru1 C14 C15 13.4(4) . .
N1 Ru1 C14 C15 103.5(3) . .
C11 Ru1 C14 C15 -39.1(3) . .
C13 Ru1 C14 C15 -117.4(5) . .
C12 Ru1 C14 C15 -80.6(3) . .
Cl1 Ru1 C14 C15 -167.0(3) . .
Ru1 Ru1 C14 C15 -171(3) 2_656 .
Li1 Ru1 C14 C15 40.7(4) 2_656 .
O1 Ru1 C14 C9 -104.2(5) . .
N1 Ru1 C14 C9 -14.0(5) . .
C15 Ru1 C14 C9 -117.6(6) . .
C11 Ru1 C14 C9 -156.7(6) . .
C13 Ru1 C14 C9 125.0(7) . .
C12 Ru1 C14 C9 161.8(6) . .
Cl1 Ru1 C14 C9 75.5(5) . .
Ru1 Ru1 C14 C9 71(3) 2_656 .
Li1 Ru1 C14 C9 -76.9(6) 2_656 .
C12 C11 C15 C14 -4.2(6) . .
C6 C11 C15 C14 172.5(5) . .
Ru1 C11 C15 C14 -65.2(4) . .
C12 C11 C15 C10 -173.6(5) . .
C6 C11 C15 C10 3.1(9) . .
Ru1 C11 C15 C10 125.4(6) . .
C12 C11 C15 Ru1 61.0(4) . .
C6 C11 C15 Ru1 -122.3(5) . .
C13 C14 C15 C11 3.5(6) . .
C9 C14 C15 C11 -172.3(5) . .
Ru1 C14 C15 C11 66.1(4) . .
C13 C14 C15 C10 173.2(5) . .
C9 C14 C15 C10 -2.6(9) . .
Ru1 C14 C15 C10 -124.1(6) . .
C13 C14 C15 Ru1 -62.7(4) . .
C9 C14 C15 Ru1 121.5(5) . .
O1 Ru1 C15 C11 74.6(3) . .
N1 Ru1 C15 C11 164.4(3) . .
C14 Ru1 C15 C11 -114.6(5) . .
C13 Ru1 C15 C11 -77.4(3) . .
C12 Ru1 C15 C11 -35.4(3) . .
Cl1 Ru1 C15 C11 -82.3(5) . .
Ru1 Ru1 C15 C11 64.6(4) 2_656 .
Li1 Ru1 C15 C11 105.2(4) 2_656 .
O1 Ru1 C15 C14 -170.7(3) . .
N1 Ru1 C15 C14 -81.0(3) . .
C11 Ru1 C15 C14 114.6(5) . .
C13 Ru1 C15 C14 37.2(3) . .
C12 Ru1 C15 C14 79.2(3) . .
Cl1 Ru1 C15 C14 32.4(6) . .
Ru1 Ru1 C15 C14 179.2(2) 2_656 .
Li1 Ru1 C15 C14 -140.1(4) 2_656 .
O1 Ru1 C15 C10 -50.3(5) . .
N1 Ru1 C15 C10 39.4(5) . .
C14 Ru1 C15 C10 120.4(6) . .
C11 Ru1 C15 C10 -125.0(7) . .
C13 Ru1 C15 C10 157.6(6) . .
C12 Ru1 C15 C10 -160.4(6) . .
Cl1 Ru1 C15 C10 152.8(4) . .
Ru1 Ru1 C15 C10 -60.4(6) 2_656 .
Li1 Ru1 C15 C10 -19.7(5) 2_656 .
N3 N3 C17 C18 -2.1(8) 2_656 .
Li1 N3 C17 C18 167.2(6) . .
N3 N3 C17 C16 -179.2(6) 2_656 .
Li1 N3 C17 C16 -9.9(11) . .
F7 C16 C17 N3 -148.3(6) . .
F9 C16 C17 N3 -27.4(9) . .
F8 C16 C17 N3 93.1(7) . .
F7 C16 C17 C18 35.1(9) . .
F9 C16 C17 C18 156.1(6) . .
F8 C16 C17 C18 -83.4(8) . .
N3 C17 C18 C17 0.8(3) . 2_656
C16 C17 C18 C17 177.6(8) . 2_656
